data_2311538
loop_
_publ_author_name
'Liebing, Phil'
'K\"uhling, Marcel'
'Takats, Josef'
'Hilfert, Liane'
'Edelmann, Frank T.'

_publ_section_title
;
 Formation and structural characterization of a europium(II)
 mono(scorpionate) complex and a sterically crowded pyraza-bole.
;
_journal_coeditor_code ZL2718
_journal_issue 'Pt 12'
_journal_name_full 'Acta crystallographica. Section E, Crystallographic communications'
_journal_page_first 1921
_journal_page_last 1925
_journal_paper_doi 10.1107/S2056989017016498
_journal_volume 73
_journal_year 2017
_chemical_formula_iupac '[Eu (C27 H46 B N6) I (C9 H16 N2)2]'
_chemical_formula_moiety 'C45 H78 B Eu I N10'
_chemical_formula_sum 'C45 H78 B Eu I N10'
_chemical_formula_weight 1048.84
_chemical_name_systematic
Bis(3,5-diisopropyl-1<i>H</i>-pyrazole)[hydrotris(3,5-diisopropylpyrazolyl)borato]iodidoeuropium(II)
_space_group_crystal_system orthorhombic
_space_group_IT_number 61
_space_group_name_Hall '-P 2ac 2ab'
_space_group_name_H-M_alt 'P b c a'
_atom_sites_solution_hydrogens geom
_atom_sites_solution_primary heavy
_atom_sites_solution_secondary difmap
_audit_creation_method SHELXL-2016/4
_cell_angle_alpha 90
_cell_angle_beta 90
_cell_angle_gamma 90
_cell_formula_units_Z 8
_cell_length_a 19.5319(4)
_cell_length_b 26.6614(4)
_cell_length_c 19.8681(3)
_cell_measurement_reflns_used 44511
_cell_measurement_temperature 153(2)
_cell_measurement_theta_max 26.193
_cell_measurement_theta_min 2.221
_cell_volume 10346.3(3)
_computing_cell_refinement
;
X-AREA (Stoe & Cie, 2002)
;
_computing_data_collection
;
X-AREA (Stoe & Cie, 2002)
;
_computing_data_reduction
;
X-AREA and X-RED (Stoe & Cie, 2002)
;
_computing_molecular_graphics
;
DIAMOND (Brandenburg, 1999)
;
_computing_publication_material
;
publCIF (Westrip, 2010)
;
_computing_structure_refinement
;
SHELXL2016 (Sheldrick, 2015)
;
_computing_structure_solution
;
SIR97 (Altomare <i>et al.</i>,  1999)
;
_diffrn_ambient_temperature 153(2)
_diffrn_detector_area_resol_mean 6.67
_diffrn_measured_fraction_theta_full 0.999
_diffrn_measured_fraction_theta_max 0.999
_diffrn_measurement_device_type 'Stoe IPDS 2T'
_diffrn_measurement_method 'area detector'
_diffrn_radiation_type MoK\a
_diffrn_radiation_wavelength 0.71073
_diffrn_reflns_av_R_equivalents 0.0447
_diffrn_reflns_limit_h_max 24
_diffrn_reflns_limit_h_min -23
_diffrn_reflns_limit_k_max 32
_diffrn_reflns_limit_k_min -32
_diffrn_reflns_limit_l_max 24
_diffrn_reflns_limit_l_min -21
_diffrn_reflns_number 43898
_diffrn_reflns_theta_full 25.242
_diffrn_reflns_theta_max 25.999
_diffrn_reflns_theta_min 2.221
_exptl_absorpt_coefficient_mu 1.848
_exptl_absorpt_correction_T_max 0.7160
_exptl_absorpt_correction_T_min 0.5349
_exptl_absorpt_correction_type numerical
_exptl_absorpt_process_details
;
(X-AREA and X-RED; Stoe & Cie, 2002)
;
_exptl_crystal_colour yellow
_exptl_crystal_density_diffrn 1.347
_exptl_crystal_description block
_exptl_crystal_F_000 4312
_exptl_crystal_size_max 0.490
_exptl_crystal_size_mid 0.270
_exptl_crystal_size_min 0.210
_refine_diff_density_max 1.235
_refine_diff_density_min -1.274
_refine_ls_extinction_coef 0.00019(2)
_refine_ls_extinction_expression Fc^*^=kFc[1+0.001xFc^2^\l^3^/sin(2\q)]^-1/4^
_refine_ls_extinction_method
;
SHELXL2016 (Sheldrick, 2015)
;
_refine_ls_goodness_of_fit_ref 1.040
_refine_ls_hydrogen_treatment constr
_refine_ls_matrix_type full
_refine_ls_number_parameters 576
_refine_ls_number_reflns 10158
_refine_ls_number_restraints 24
_refine_ls_restrained_S_all 1.040
_refine_ls_R_factor_all 0.0455
_refine_ls_R_factor_gt 0.0313
_refine_ls_shift/su_max 0.002
_refine_ls_shift/su_mean 0.000
_refine_ls_structure_factor_coef Fsqd
_refine_ls_weighting_details 'w=1/[\s^2^(Fo^2^)+(0.0226P)^2^+10.6820P] where P=(Fo^2^+2Fc^2^)/3'
_refine_ls_weighting_scheme calc
_refine_ls_wR_factor_gt 0.0592
_refine_ls_wR_factor_ref 0.0631
_reflns_number_gt 8229
_reflns_number_total 10158
_reflns_threshold_expression 'I > 2\s(I)'
_cod_data_source_file zl2718sup1.cif
_cod_data_source_block 1
_cod_database_code 2311538
_shelx_space_group_comment
;
The symmetry employed for this shelxl refinement is uniquely defined
by the following loop, which should always be used as a source of
symmetry information in preference to the above space-group names.
They are only intended as comments.
;
_shelx_estimated_absorpt_t_min 0.465
_shelx_estimated_absorpt_t_max 0.698

loop_
_space_group_symop_operation_xyz
'x, y, z'
'-x+1/2, -y, z+1/2'
'x+1/2, -y+1/2, -z'
'-x, y+1/2, -z+1/2'
'-x, -y, -z'
'x-1/2, y, -z-1/2'
'-x-1/2, y-1/2, z'
'x, -y-1/2, z-1/2'

loop_
_atom_site_type_symbol
_atom_site_label
_atom_site_fract_x
_atom_site_fract_y
_atom_site_fract_z
_atom_site_U_iso_or_equiv
_atom_site_adp_type
_atom_site_calc_flag
_atom_site_occupancy
_atom_site_disorder_assembly
_atom_site_disorder_group
C C1 0.23921(15) 0.19065(10) 0.45330(14) 0.0232(6) Uani d 1 . .
C C2 0.21068(16) 0.19034(11) 0.38902(14) 0.0273(6) Uani d 1 . .
H H4 0.183276 0.215746 0.369057 0.033 Uiso calc 1 . .
C C3 0.23046(15) 0.14552(10) 0.36038(14) 0.0238(6) Uani d 1 . .
C C4 0.23355(17) 0.23068(11) 0.50638(15) 0.0283(6) Uani d 1 . .
H H5 0.263908 0.221037 0.544789 0.034 Uiso calc 1 . .
C C5 0.25808(19) 0.28129(12) 0.47934(18) 0.0384(8) Uani d 1 . .
H H8 0.255417 0.306493 0.515143 0.058 Uiso calc 1 . .
H H6 0.228981 0.291544 0.441589 0.058 Uiso calc 1 . .
H H7 0.305575 0.278252 0.463953 0.058 Uiso calc 1 . .
C C6 0.16048(18) 0.23508(12) 0.53306(17) 0.0381(8) Uani d 1 . .
H H10 0.158795 0.260725 0.568352 0.057 Uiso calc 1 . .
H H9 0.146011 0.202746 0.551724 0.057 Uiso calc 1 . .
H H11 0.129735 0.244581 0.496224 0.057 Uiso calc 1 . .
C C7 0.21582(15) 0.12724(11) 0.29037(14) 0.0291(6) Uani d 1 . .
H H12 0.218647 0.089789 0.290276 0.035 Uiso calc 1 . .
C C8 0.14350(19) 0.14246(15) 0.26872(18) 0.0492(9) Uani d 1 . .
H H14 0.133731 0.128534 0.224096 0.074 Uiso calc 1 . .
H H13 0.140294 0.179121 0.266970 0.074 Uiso calc 1 . .
H H15 0.110206 0.129474 0.301242 0.074 Uiso calc 1 . .
C C9 0.2686(2) 0.14745(12) 0.24108(16) 0.0392(8) Uani d 1 . .
H H17 0.259015 0.134409 0.195949 0.059 Uiso calc 1 . .
H H18 0.314471 0.136803 0.255155 0.059 Uiso calc 1 . .
H H16 0.266440 0.184172 0.240395 0.059 Uiso calc 1 . .
C C10 0.48118(14) 0.09139(11) 0.45682(14) 0.0244(6) Uani d 1 . .
C C11 0.49553(15) 0.07902(11) 0.39050(14) 0.0274(6) Uani d 1 . .
H H19 0.539399 0.077925 0.369911 0.033 Uiso calc 1 . .
C C12 0.43383(15) 0.06867(10) 0.36050(14) 0.0238(6) Uani d 1 . .
C C13 0.52990(15) 0.10295(12) 0.51323(15) 0.0309(7) Uani d 1 . .
H H20 0.502309 0.114062 0.552928 0.037 Uiso calc 1 . .
C C14 0.56970(19) 0.05623(13) 0.53359(17) 0.0432(8) Uani d 1 . .
H H21 0.600301 0.064330 0.571137 0.065 Uiso calc 1 . .
H H22 0.596805 0.044372 0.495250 0.065 Uiso calc 1 . .
H H23 0.537614 0.029938 0.547469 0.065 Uiso calc 1 . .
C C15 0.57849(19) 0.14513(14) 0.4948(2) 0.0483(9) Uani d 1 . .
H H24 0.607370 0.153213 0.533668 0.073 Uiso calc 1 . .
H H25 0.552076 0.174828 0.481785 0.073 Uiso calc 1 . .
H H26 0.607449 0.134594 0.457093 0.073 Uiso calc 1 . .
C C16 0.42087(16) 0.04955(11) 0.29062(14) 0.0287(6) Uani d 1 . .
H H27 0.374654 0.061415 0.275938 0.034 Uiso calc 1 . .
C C17 0.4208(2) -0.00760(12) 0.29044(17) 0.0436(9) Uani d 1 . .
H H30 0.412317 -0.019769 0.244642 0.065 Uiso calc 1 . .
H H28 0.384677 -0.019880 0.320468 0.065 Uiso calc 1 . .
H H29 0.465295 -0.019921 0.306087 0.065 Uiso calc 1 . .
C C18 0.4739(2) 0.06968(17) 0.24131(17) 0.0512(10) Uani d 1 . .
H H32 0.460857 0.060380 0.195346 0.077 Uiso calc 1 . .
H H33 0.518819 0.055308 0.251868 0.077 Uiso calc 1 . .
H H31 0.476153 0.106295 0.245001 0.077 Uiso calc 1 . .
C C19 0.26615(17) 0.00515(11) 0.55876(15) 0.0290(6) Uani d 1 . .
C C20 0.23614(18) -0.02982(12) 0.51569(17) 0.0341(7) Uani d 1 . .
H H34 0.213786 -0.060076 0.528125 0.041 Uiso calc 1 . .
C C21 0.24547(15) -0.01156(11) 0.45133(16) 0.0268(7) Uani d 1 . .
C C22 0.27416(19) 0.00427(12) 0.63403(15) 0.0362(7) Uani d 1 . .
H H35 0.283022 0.039493 0.648967 0.043 Uiso calc 1 . .
C C23 0.3355(2) -0.02675(15) 0.65418(18) 0.0469(9) Uani d 1 . .
H H37 0.340200 -0.026421 0.703283 0.070 Uiso calc 1 . .
H H38 0.376857 -0.012635 0.633662 0.070 Uiso calc 1 . .
H H36 0.329249 -0.061345 0.638663 0.070 Uiso calc 1 . .
C C24 0.2098(2) -0.01320(16) 0.66876(19) 0.0524(10) Uani d 1 . .
H H39 0.217036 -0.013151 0.717576 0.079 Uiso calc 1 . .
H H41 0.198657 -0.047253 0.653800 0.079 Uiso calc 1 . .
H H40 0.172026 0.009446 0.657489 0.079 Uiso calc 1 . .
C C25 0.22093(18) -0.03350(12) 0.38605(16) 0.0346(7) Uani d 1 . .
H H42 0.258186 -0.029403 0.351965 0.041 Uiso calc 1 . .
C C26 0.2065(2) -0.08964(13) 0.3940(2) 0.0525(10) Uani d 1 . .
H H45 0.194344 -0.103937 0.350169 0.079 Uiso calc 1 . .
H H44 0.168549 -0.094462 0.425556 0.079 Uiso calc 1 . .
H H43 0.247523 -0.106445 0.411353 0.079 Uiso calc 1 . .
C C27 0.1578(2) -0.00645(14) 0.36021(19) 0.0471(9) Uani d 1 . .
H H47 0.143055 -0.021654 0.317693 0.071 Uiso calc 1 . .
H H46 0.168614 0.029013 0.352819 0.071 Uiso calc 1 . .
H H48 0.120884 -0.009254 0.393429 0.071 Uiso calc 1 . .
C C28 0.17695(16) 0.13410(11) 0.67075(15) 0.0291(6) Uani d 1 . .
C C29 0.10972(16) 0.11984(13) 0.65687(15) 0.0353(7) Uani d 1 . .
H H49 0.071667 0.121593 0.686550 0.042 Uiso calc 1 . .
C C30 0.10960(17) 0.10284(13) 0.59193(16) 0.0353(7) Uani d 1 . .
C C31 0.20606(18) 0.15603(13) 0.73387(16) 0.0373(8) Uani d 1 . .
H H50 0.247595 0.136106 0.746193 0.045 Uiso calc 1 . .
C C32 0.2284(3) 0.20987(16) 0.7225(2) 0.0698(13) Uani d 1 . .
H H53 0.247710 0.223405 0.764241 0.105 Uiso calc 1 . .
H H51 0.188727 0.230049 0.709049 0.105 Uiso calc 1 . .
H H52 0.263059 0.210933 0.686909 0.105 Uiso calc 1 . .
C C33 0.1558(2) 0.15271(18) 0.79216(19) 0.0608(11) Uani d 1 . .
H H55 0.176796 0.167016 0.832654 0.091 Uiso calc 1 . .
H H54 0.144132 0.117499 0.800382 0.091 Uiso calc 1 . .
H H56 0.114222 0.171483 0.781002 0.091 Uiso calc 1 . .
C C34A 0.0541(2) 0.08120(17) 0.54784(19) 0.0532(10) Uani d 0.574(10) A 1
H H57A 0.013350 0.102080 0.559735 0.064 Uiso calc 0.574(10) A 1
C C34B 0.0541(2) 0.08120(17) 0.54784(19) 0.0532(10) Uani d 0.426(10) A 2
H H57B 0.066428 0.044801 0.548716 0.064 Uiso calc 0.426(10) A 2
C C35 0.0648(2) 0.09304(16) 0.47511(18) 0.0532(10) Uani d 1 . .
H H58 0.071183 0.129268 0.469644 0.080 Uiso calc 1 A 1
H H59 0.024658 0.082248 0.449277 0.080 Uiso calc 1 A 1
H H60 0.105487 0.075371 0.458703 0.080 Uiso calc 1 A 1
C C36A 0.0340(5) 0.0322(3) 0.5685(5) 0.076(3) Uani d 0.574(10) A 1
H H61A 0.020303 0.033042 0.615986 0.114 Uiso calc 0.574(10) A 1
H H62A 0.072501 0.009055 0.562895 0.114 Uiso calc 0.574(10) A 1
H H63A -0.004663 0.020941 0.541006 0.114 Uiso calc 0.574(10) A 1
C C36B -0.0104(5) 0.0799(5) 0.5750(5) 0.063(4) Uani d 0.426(10) A 2
H H61B -0.009018 0.062495 0.618433 0.095 Uiso calc 0.426(10) A 2
H H62B -0.041222 0.061930 0.544371 0.095 Uiso calc 0.426(10) A 2
H H63B -0.027094 0.114175 0.581517 0.095 Uiso calc 0.426(10) A 2
C C37 0.43817(16) 0.24760(12) 0.54152(15) 0.0315(7) Uani d 1 . .
C C38 0.46062(18) 0.27479(13) 0.48529(16) 0.0387(8) Uani d 1 . .
H H64 0.484238 0.305937 0.485591 0.046 Uiso calc 1 . .
C C39 0.44185(17) 0.24765(12) 0.43003(15) 0.0341(7) Uani d 1 . .
C C40 0.4448(2) 0.26136(14) 0.61417(16) 0.0458(9) Uani d 1 . .
H H65 0.422813 0.234499 0.641828 0.055 Uiso calc 1 . .
C C41 0.5196(3) 0.2646(2) 0.6334(2) 0.0818(17) Uani d 1 . .
H H67 0.523519 0.275708 0.680245 0.123 Uiso calc 1 . .
H H68 0.542805 0.288635 0.603906 0.123 Uiso calc 1 . .
H H66 0.540852 0.231495 0.628500 0.123 Uiso calc 1 . .
C C42 0.4073(3) 0.3109(2) 0.6274(2) 0.0861(18) Uani d 1 . .
H H69 0.412874 0.320390 0.674707 0.129 Uiso calc 1 . .
H H71 0.358544 0.306816 0.617231 0.129 Uiso calc 1 . .
H H70 0.426594 0.337220 0.598575 0.129 Uiso calc 1 . .
C C43A 0.4504(2) 0.25747(16) 0.35604(17) 0.0512(10) Uani d 0.719(16) B 3
H H72A 0.437857 0.293647 0.351016 0.061 Uiso calc 0.719(16) B 3
C C43B 0.4504(2) 0.25747(16) 0.35604(17) 0.0512(10) Uani d 0.281(16) B 4
H H72B 0.470887 0.291775 0.353444 0.061 Uiso calc 0.281(16) B 4
C C44A 0.5189(4) 0.2553(5) 0.3336(3) 0.072(3) Uani d 0.719(16) B 3
H H73A 0.521137 0.266047 0.286454 0.108 Uiso calc 0.719(16) B 3
H H74A 0.535842 0.220884 0.337503 0.108 Uiso calc 0.719(16) B 3
H H75A 0.547159 0.277643 0.361229 0.108 Uiso calc 0.719(16) B 3
C C44B 0.5127(12) 0.2193(12) 0.3331(8) 0.071(6) Uani d 0.281(16) B 4
H H73B 0.551346 0.222943 0.364141 0.106 Uiso calc 0.281(16) B 4
H H74B 0.527507 0.227687 0.287342 0.106 Uiso calc 0.281(16) B 4
H H75B 0.496165 0.184595 0.334190 0.106 Uiso calc 0.281(16) B 4
C C45A 0.3975(4) 0.2304(5) 0.3138(3) 0.057(2) Uani d 0.719(16) B 3
H H76A 0.351629 0.237583 0.331277 0.085 Uiso calc 0.719(16) B 3
H H77A 0.405947 0.194154 0.315773 0.085 Uiso calc 0.719(16) B 3
H H78A 0.400717 0.241788 0.267033 0.085 Uiso calc 0.719(16) B 3
C C45B 0.3905(11) 0.2610(10) 0.3212(9) 0.058(5) Uani d 0.281(16) B 4
H H76B 0.400386 0.264898 0.273114 0.087 Uiso calc 0.281(16) B 4
H H77B 0.364638 0.290208 0.337140 0.087 Uiso calc 0.281(16) B 4
H H78B 0.363373 0.230557 0.328252 0.087 Uiso calc 0.281(16) B 4
B B 0.30572(17) 0.06863(11) 0.40118(16) 0.0217(6) Uani d 1 . .
H H1 0.295416 0.053563 0.356212 0.026 Uiso calc 1 . .
N N1 0.26882(12) 0.12017(8) 0.40630(10) 0.0207(4) Uani d 1 . .
N N2 0.27389(12) 0.14851(8) 0.46446(11) 0.0224(5) Uani d 1 . .
N N3 0.38405(12) 0.07583(8) 0.40739(11) 0.0217(5) Uani d 1 . .
N N4 0.41373(12) 0.09024(9) 0.46732(11) 0.0234(5) Uani d 1 . .
N N5 0.27948(12) 0.03263(8) 0.45666(11) 0.0223(5) Uani d 1 . .
N N6 0.29237(12) 0.04292(9) 0.52350(11) 0.0250(5) Uani d 1 . .
N N7 0.17398(13) 0.10721(9) 0.57009(13) 0.0310(5) Uani d 1 . .
H H2 0.187129 0.098662 0.529310 0.037 Uiso calc 1 . .
N N8 0.21714(13) 0.12622(9) 0.61732(12) 0.0298(5) Uani d 1 . .
N N9 0.41090(14) 0.20651(10) 0.45416(12) 0.0306(6) Uani d 1 . .
H H3 0.394258 0.182617 0.428346 0.037 Uiso calc 1 . .
N N10 0.40781(13) 0.20540(10) 0.52242(12) 0.0289(5) Uani d 1 . .
I I 0.42224(2) 0.11967(2) 0.71250(2) 0.04898(7) Uani d 1 . .
Eu EU 0.34693(2) 0.12375(2) 0.57077(2) 0.02286(5) Uani d 1 . .

loop_
_atom_site_aniso_label
_atom_site_aniso_U_11
_atom_site_aniso_U_22
_atom_site_aniso_U_33
_atom_site_aniso_U_12
_atom_site_aniso_U_13
_atom_site_aniso_U_23
C1 0.0221(14) 0.0230(14) 0.0245(14) 0.0014(12) 0.0007(11) -0.0010(11)
C2 0.0259(16) 0.0254(14) 0.0305(15) 0.0057(12) -0.0045(12) 0.0012(11)
C3 0.0214(14) 0.0251(13) 0.0248(14) 0.0008(12) -0.0002(11) 0.0017(11)
C4 0.0319(16) 0.0263(14) 0.0268(15) 0.0066(13) -0.0006(13) -0.0028(12)
C5 0.044(2) 0.0286(16) 0.043(2) -0.0008(15) 0.0017(15) -0.0063(14)
C6 0.041(2) 0.0350(17) 0.0383(18) 0.0086(15) 0.0065(15) -0.0033(13)
C7 0.0332(16) 0.0271(14) 0.0269(14) 0.0015(13) -0.0069(12) -0.0031(12)
C8 0.042(2) 0.063(2) 0.043(2) 0.0119(19) -0.0176(16) -0.0166(17)
C9 0.055(2) 0.0339(17) 0.0287(16) 0.0040(17) 0.0029(16) -0.0004(13)
C10 0.0183(14) 0.0261(14) 0.0288(14) -0.0018(12) 0.0004(11) 0.0004(11)
C11 0.0165(14) 0.0387(17) 0.0270(15) 0.0004(13) 0.0028(11) -0.0005(12)
C12 0.0208(15) 0.0276(14) 0.0229(13) 0.0021(12) 0.0041(11) 0.0026(11)
C13 0.0218(15) 0.0392(16) 0.0316(16) -0.0052(13) -0.0003(12) -0.0060(13)
C14 0.042(2) 0.050(2) 0.0380(19) -0.0024(17) -0.0161(15) 0.0061(15)
C15 0.037(2) 0.049(2) 0.059(2) -0.0175(17) -0.0167(17) 0.0002(17)
C16 0.0233(15) 0.0394(16) 0.0235(14) 0.0020(13) 0.0004(12) 0.0018(12)
C17 0.056(2) 0.0411(18) 0.0332(17) 0.0113(17) -0.0097(16) -0.0104(14)
C18 0.042(2) 0.085(3) 0.0259(17) -0.007(2) 0.0069(15) 0.0005(17)
C19 0.0272(15) 0.0295(15) 0.0304(16) 0.0003(13) 0.0055(13) 0.0063(12)
C20 0.0340(17) 0.0284(16) 0.0398(18) -0.0063(14) 0.0072(15) 0.0070(13)
C21 0.0226(16) 0.0230(15) 0.0348(17) -0.0024(12) 0.0034(11) 0.0012(12)
C22 0.043(2) 0.0365(17) 0.0291(16) 0.0030(16) 0.0084(14) 0.0101(13)
C23 0.045(2) 0.059(2) 0.0371(19) 0.0125(19) 0.0034(16) 0.0110(16)
C24 0.045(2) 0.072(3) 0.041(2) 0.005(2) 0.0151(17) 0.0221(18)
C25 0.0351(19) 0.0308(16) 0.0378(17) -0.0121(14) 0.0035(14) -0.0043(13)
C26 0.068(3) 0.0303(18) 0.060(2) -0.0145(19) 0.000(2) -0.0075(16)
C27 0.044(2) 0.048(2) 0.050(2) -0.0111(18) -0.0107(17) -0.0014(16)
C28 0.0284(15) 0.0262(15) 0.0328(15) 0.0022(12) 0.0073(12) 0.0018(12)
C29 0.0278(16) 0.0426(18) 0.0355(16) -0.0032(15) 0.0066(13) 0.0021(14)
C30 0.0268(17) 0.0393(17) 0.0398(17) -0.0073(14) 0.0024(13) 0.0068(14)
C31 0.0373(19) 0.0404(18) 0.0342(17) 0.0038(15) 0.0001(14) -0.0040(14)
C32 0.098(4) 0.056(3) 0.055(3) -0.024(3) -0.013(3) -0.012(2)
C33 0.060(3) 0.086(3) 0.037(2) -0.006(2) 0.0109(19) -0.018(2)
C34A 0.039(2) 0.073(3) 0.047(2) -0.025(2) -0.0084(17) 0.0071(19)
C34B 0.039(2) 0.073(3) 0.047(2) -0.025(2) -0.0084(17) 0.0071(19)
C35 0.048(2) 0.067(3) 0.045(2) -0.006(2) -0.0090(17) -0.0075(18)
C36A 0.070(6) 0.064(5) 0.095(6) -0.041(5) -0.037(5) 0.019(5)
C36B 0.025(5) 0.103(9) 0.061(6) -0.020(5) 0.011(4) -0.009(6)
C37 0.0315(17) 0.0348(16) 0.0281(15) -0.0101(14) 0.0032(13) -0.0003(12)
C38 0.045(2) 0.0397(18) 0.0311(16) -0.0199(16) 0.0014(15) 0.0022(13)
C39 0.0349(17) 0.0413(17) 0.0261(15) -0.0099(15) 0.0018(14) 0.0075(14)
C40 0.055(2) 0.057(2) 0.0251(16) -0.0231(19) 0.0060(15) -0.0063(15)
C41 0.072(3) 0.141(5) 0.033(2) -0.041(3) -0.014(2) 0.003(3)
C42 0.125(5) 0.085(4) 0.048(3) -0.001(3) 0.022(3) -0.027(2)
C43A 0.064(3) 0.065(2) 0.0245(16) -0.022(2) 0.0027(17) 0.0075(16)
C43B 0.064(3) 0.065(2) 0.0245(16) -0.022(2) 0.0027(17) 0.0075(16)
C44A 0.058(4) 0.128(8) 0.031(3) -0.041(5) 0.004(3) 0.004(4)
C44B 0.074(11) 0.118(14) 0.021(6) 0.022(11) 0.018(7) -0.003(9)
C45A 0.054(4) 0.093(6) 0.023(3) -0.027(4) -0.005(2) 0.007(3)
C45B 0.081(11) 0.062(11) 0.031(7) -0.019(10) -0.007(7) 0.017(8)
B 0.0184(16) 0.0228(15) 0.0239(15) -0.0031(13) -0.0004(12) -0.0019(12)
N1 0.0199(11) 0.0201(11) 0.0222(10) 0.0001(10) 0.0009(9) -0.0001(9)
N2 0.0226(12) 0.0242(12) 0.0204(11) -0.0020(10) 0.0010(9) -0.0024(9)
N3 0.0205(12) 0.0241(11) 0.0204(11) -0.0007(10) 0.0002(9) 0.0006(9)
N4 0.0180(12) 0.0269(12) 0.0252(12) -0.0016(10) -0.0020(9) -0.0040(9)
N5 0.0189(12) 0.0236(11) 0.0245(11) -0.0014(10) 0.0008(9) 0.0005(9)
N6 0.0231(13) 0.0297(12) 0.0222(11) -0.0009(10) 0.0028(9) 0.0022(9)
N7 0.0296(14) 0.0359(13) 0.0274(12) -0.0050(11) 0.0033(11) -0.0035(11)
N8 0.0286(13) 0.0304(13) 0.0303(12) -0.0030(12) 0.0006(10) -0.0002(11)
N9 0.0353(15) 0.0348(14) 0.0216(11) -0.0072(12) -0.0006(11) -0.0016(10)
N10 0.0300(14) 0.0361(14) 0.0206(11) -0.0020(11) -0.0001(10) 0.0026(10)
I 0.04194(13) 0.07629(18) 0.02871(11) 0.00290(13) -0.00875(9) 0.00910(11)
EU 0.02157(7) 0.02746(7) 0.01955(7) -0.00247(6) 0.00070(5) 0.00068(6)

loop_
_atom_type_symbol
_atom_type_description
_atom_type_scat_dispersion_real
_atom_type_scat_dispersion_imag
_atom_type_scat_source
C C 0.0033 0.0016 'International Tables Vol C Tables 4.2.6.8 and 6.1.1.4'
H H 0.0000 0.0000 'International Tables Vol C Tables 4.2.6.8 and 6.1.1.4'
B B 0.0013 0.0007 'International Tables Vol C Tables 4.2.6.8 and 6.1.1.4'
N N 0.0061 0.0033 'International Tables Vol C Tables 4.2.6.8 and 6.1.1.4'
I I -0.4742 1.8119 'International Tables Vol C Tables 4.2.6.8 and 6.1.1.4'
Eu Eu -0.1578 3.6682 'International Tables Vol C Tables 4.2.6.8 and 6.1.1.4'

loop_
_geom_angle_atom_site_label_1
_geom_angle_atom_site_label_2
_geom_angle_atom_site_label_3
_geom_angle
N2 C1 C2 110.6(2)
N2 C1 C4 121.3(3)
C2 C1 C4 128.1(3)
C3 C2 C1 105.7(3)
C3 C2 H4 127.1
C1 C2 H4 127.1
N1 C3 C2 108.0(2)
N1 C3 C7 124.4(2)
C2 C3 C7 127.6(3)
C1 C4 C6 111.5(3)
C1 C4 C5 110.9(3)
C6 C4 C5 110.3(3)
C1 C4 H5 108.0
C6 C4 H5 108.0
C5 C4 H5 108.0
C4 C5 H8 109.5
C4 C5 H6 109.5
H8 C5 H6 109.5
C4 C5 H7 109.5
H8 C5 H7 109.5
H6 C5 H7 109.5
C4 C6 H10 109.5
C4 C6 H9 109.5
H10 C6 H9 109.5
C4 C6 H11 109.5
H10 C6 H11 109.5
H9 C6 H11 109.5
C3 C7 C9 110.6(2)
C3 C7 C8 110.5(3)
C9 C7 C8 110.5(3)
C3 C7 H12 108.4
C9 C7 H12 108.4
C8 C7 H12 108.4
C7 C8 H14 109.5
C7 C8 H13 109.5
H14 C8 H13 109.5
C7 C8 H15 109.5
H14 C8 H15 109.5
H13 C8 H15 109.5
C7 C9 H17 109.5
C7 C9 H18 109.5
H17 C9 H18 109.5
C7 C9 H16 109.5
H17 C9 H16 109.5
H18 C9 H16 109.5
N4 C10 C11 110.0(2)
N4 C10 C13 120.9(3)
C11 C10 C13 129.0(3)
C12 C11 C10 106.4(3)
C12 C11 H19 126.8
C10 C11 H19 126.8
N3 C12 C11 107.6(2)
N3 C12 C16 124.1(3)
C11 C12 C16 128.2(3)
C10 C13 C15 111.6(3)
C10 C13 C14 110.7(3)
C15 C13 C14 110.5(3)
C10 C13 H20 107.9
C15 C13 H20 107.9
C14 C13 H20 107.9
C13 C14 H21 109.5
C13 C14 H22 109.5
H21 C14 H22 109.5
C13 C14 H23 109.5
H21 C14 H23 109.5
H22 C14 H23 109.5
C13 C15 H24 109.5
C13 C15 H25 109.5
H24 C15 H25 109.5
C13 C15 H26 109.5
H24 C15 H26 109.5
H25 C15 H26 109.5
C12 C16 C18 111.1(3)
C12 C16 C17 110.0(2)
C18 C16 C17 110.6(3)
C12 C16 H27 108.3
C18 C16 H27 108.3
C17 C16 H27 108.3
C16 C17 H30 109.5
C16 C17 H28 109.5
H30 C17 H28 109.5
C16 C17 H29 109.5
H30 C17 H29 109.5
H28 C17 H29 109.5
C16 C18 H32 109.5
C16 C18 H33 109.5
H32 C18 H33 109.5
C16 C18 H31 109.5
H32 C18 H31 109.5
H33 C18 H31 109.5
N6 C19 C20 110.2(3)
N6 C19 C22 119.7(3)
C20 C19 C22 130.1(3)
C21 C20 C19 106.1(3)
C21 C20 H34 127.0
C19 C20 H34 127.0
N5 C21 C20 107.4(3)
N5 C21 C25 124.2(3)
C20 C21 C25 128.4(3)
C19 C22 C24 111.9(3)
C19 C22 C23 110.8(3)
C24 C22 C23 111.8(3)
C19 C22 H35 107.4
C24 C22 H35 107.4
C23 C22 H35 107.4
C22 C23 H37 109.5
C22 C23 H38 109.5
H37 C23 H38 109.5
C22 C23 H36 109.5
H37 C23 H36 109.5
H38 C23 H36 109.5
C22 C24 H39 109.5
C22 C24 H41 109.5
H39 C24 H41 109.5
C22 C24 H40 109.5
H39 C24 H40 109.5
H41 C24 H40 109.5
C21 C25 C27 111.5(3)
C21 C25 C26 110.5(3)
C27 C25 C26 110.5(3)
C21 C25 H42 108.1
C27 C25 H42 108.1
C26 C25 H42 108.1
C25 C26 H45 109.5
C25 C26 H44 109.5
H45 C26 H44 109.5
C25 C26 H43 109.5
H45 C26 H43 109.5
H44 C26 H43 109.5
C25 C27 H47 109.5
C25 C27 H46 109.5
H47 C27 H46 109.5
C25 C27 H48 109.5
H47 C27 H48 109.5
H46 C27 H48 109.5
N8 C28 C29 110.7(3)
N8 C28 C31 120.3(3)
C29 C28 C31 129.1(3)
C30 C29 C28 106.2(3)
C30 C29 H49 126.9
C28 C29 H49 126.9
N7 C30 C29 106.0(3)
N7 C30 C34A 121.4(3)
C29 C30 C34A 132.6(3)
N7 C30 C34B 121.4(3)
C29 C30 C34B 132.6(3)
C28 C31 C32 110.7(3)
C28 C31 C33 111.8(3)
C32 C31 C33 110.7(3)
C28 C31 H50 107.8
C32 C31 H50 107.8
C33 C31 H50 107.8
C31 C32 H53 109.5
C31 C32 H51 109.5
H53 C32 H51 109.5
C31 C32 H52 109.5
H53 C32 H52 109.5
H51 C32 H52 109.5
C31 C33 H55 109.5
C31 C33 H54 109.5
H55 C33 H54 109.5
C31 C33 H56 109.5
H55 C33 H56 109.5
H54 C33 H56 109.5
C36a C34a C35 120.8(5)
C36a C34a C30 112.4(4)
C35 C34a C30 112.4(3)
C36a C34a H57A 102.8
C35 C34a H57A 102.8
C30 C34a H57A 102.8
C36b C34b C35 120.9(6)
C36b C34b C30 116.2(5)
C35 C34b C30 112.4(3)
C36b C34b H57B 100.9
C35 C34b H57B 100.9
C30 C34b H57B 100.9
C34a C35 H58 109.5
C34a C35 H59 109.5
H58 C35 H59 109.5
C34a C35 H60 109.5
H58 C35 H60 109.5
H59 C35 H60 109.5
C34a C36a H61A 109.5
C34a C36a H62A 109.5
H61a C36a H62A 109.5
C34a C36a H63A 109.5
H61a C36a H63A 109.5
H62a C36a H63A 109.5
C34b C36b H61B 109.5
C34b C36b H62B 109.5
H61b C36b H62B 109.5
C34b C36b H63B 109.5
H61b C36b H63B 109.5
H62b C36b H63B 109.5
N10 C37 C38 110.5(3)
N10 C37 C40 121.5(3)
C38 C37 C40 128.0(3)
C39 C38 C37 106.4(3)
C39 C38 H64 126.8
C37 C38 H64 126.8
N9 C39 C38 105.5(3)
N9 C39 C43A 122.8(3)
C38 C39 C43A 131.7(3)
N9 C39 C43B 122.8(3)
C38 C39 C43B 131.7(3)
C37 C40 C41 110.0(3)
C37 C40 C42 109.6(3)
C41 C40 C42 111.7(4)
C37 C40 H65 108.5
C41 C40 H65 108.5
C42 C40 H65 108.5
C40 C41 H67 109.5
C40 C41 H68 109.5
H67 C41 H68 109.5
C40 C41 H66 109.5
H67 C41 H66 109.5
H68 C41 H66 109.5
C40 C42 H69 109.5
C40 C42 H71 109.5
H69 C42 H71 109.5
C40 C42 H70 109.5
H69 C42 H70 109.5
H71 C42 H70 109.5
C44a C43a C39 114.0(4)
C44a C43a C45A 116.9(5)
C39 C43a C45A 112.6(4)
C44a C43a H72A 103.8
C39 C43a H72A 103.8
C45a C43a H72A 103.8
C45b C43b C39 114.5(8)
C45b C43b C44B 122.4(12)
C39 C43b C44B 104.1(7)
C45b C43b H72B 104.7
C39 C43b H72B 104.7
C44b C43b H72B 104.7
C43a C44a H73A 109.5
C43a C44a H74A 109.5
H73a C44a H74A 109.5
C43a C44a H75A 109.5
H73a C44a H75A 109.5
H74a C44a H75A 109.5
C43b C44b H73B 109.5
C43b C44b H74B 109.5
H73b C44b H74B 109.5
C43b C44b H75B 109.5
H73b C44b H75B 109.5
H74b C44b H75B 109.5
C43a C45a H76A 109.5
C43a C45a H77A 109.5
H76a C45a H77A 109.5
C43a C45a H78A 109.5
H76a C45a H78A 109.5
H77a C45a H78A 109.5
C43b C45b H76B 109.5
C43b C45b H77B 109.5
H76b C45b H77B 109.5
C43b C45b H78B 109.5
H76b C45b H78B 109.5
H77b C45b H78B 109.5
N3 B N5 110.3(2)
N3 B N1 110.1(2)
N5 B N1 110.3(2)
N3 B H1 108.7
N5 B H1 108.7
N1 B H1 108.7
C3 N1 N2 109.2(2)
C3 N1 B 130.6(2)
N2 N1 B 120.2(2)
C1 N2 N1 106.6(2)
C1 N2 EU 128.40(18)
N1 N2 EU 124.87(16)
C12 N3 N4 109.3(2)
C12 N3 B 129.4(2)
N4 N3 B 121.3(2)
C10 N4 N3 106.6(2)
C10 N4 EU 127.79(18)
N3 N4 EU 124.67(17)
C21 N5 N6 109.7(2)
C21 N5 B 130.1(2)
N6 N5 B 120.1(2)
C19 N6 N5 106.6(2)
C19 N6 EU 126.86(19)
N5 N6 EU 126.29(16)
C30 N7 N8 113.1(3)
C30 N7 H2 123.5
N8 N7 H2 123.5
C28 N8 N7 104.0(2)
C28 N8 EU 145.8(2)
N7 N8 EU 109.68(17)
C39 N9 N10 113.3(2)
C39 N9 H3 123.4
N10 N9 H3 123.4
C37 N10 N9 104.3(2)
C37 N10 EU 142.21(19)
N9 N10 EU 113.47(18)
N6 EU N4 68.39(7)
N6 EU N2 72.16(7)
N4 EU N2 73.92(7)
N6 EU N10 137.43(7)
N4 EU N10 76.75(7)
N2 EU N10 75.37(7)
N6 EU N8 75.95(7)
N4 EU N8 138.80(7)
N2 EU N8 76.11(7)
N10 EU N8 121.58(8)
N6 EU I 119.00(5)
N4 EU I 117.23(5)
N2 EU I 165.92(5)
N10 EU I 98.11(5)
N8 EU I 97.58(5)

loop_
_geom_bond_atom_site_label_1
_geom_bond_atom_site_label_2
_geom_bond_distance
C1 N2 1.331(4)
C1 C2 1.393(4)
C1 C4 1.504(4)
C2 C3 1.379(4)
C2 H4 0.9500
C3 N1 1.360(3)
C3 C7 1.501(4)
C4 C6 1.527(4)
C4 C5 1.529(4)
C4 H5 1.0000
C5 H8 0.9800
C5 H6 0.9800
C5 H7 0.9800
C6 H10 0.9800
C6 H9 0.9800
C6 H11 0.9800
C7 C9 1.521(4)
C7 C8 1.531(4)
C7 H12 1.0000
C8 H14 0.9800
C8 H13 0.9800
C8 H15 0.9800
C9 H17 0.9800
C9 H18 0.9800
C9 H16 0.9800
C10 N4 1.334(4)
C10 C11 1.387(4)
C10 C13 1.502(4)
C11 C12 1.372(4)
C11 H19 0.9500
C12 N3 1.360(4)
C12 C16 1.501(4)
C13 C15 1.516(5)
C13 C14 1.523(5)
C13 H20 1.0000
C14 H21 0.9800
C14 H22 0.9800
C14 H23 0.9800
C15 H24 0.9800
C15 H25 0.9800
C15 H26 0.9800
C16 C18 1.523(4)
C16 C17 1.524(4)
C16 H27 1.0000
C17 H30 0.9800
C17 H28 0.9800
C17 H29 0.9800
C18 H32 0.9800
C18 H33 0.9800
C18 H31 0.9800
C19 N6 1.329(4)
C19 C20 1.395(5)
C19 C22 1.504(4)
C20 C21 1.380(4)
C20 H34 0.9500
C21 N5 1.357(4)
C21 C25 1.501(4)
C22 C24 1.507(5)
C22 C23 1.510(5)
C22 H35 1.0000
C23 H37 0.9800
C23 H38 0.9800
C23 H36 0.9800
C24 H39 0.9800
C24 H41 0.9800
C24 H40 0.9800
C25 C27 1.518(5)
C25 C26 1.531(4)
C25 H42 1.0000
C26 H45 0.9800
C26 H44 0.9800
C26 H43 0.9800
C27 H47 0.9800
C27 H46 0.9800
C27 H48 0.9800
C28 N8 1.337(4)
C28 C29 1.395(4)
C28 C31 1.496(4)
C29 C30 1.367(4)
C29 H49 0.9500
C30 N7 1.336(4)
C30 C34A 1.508(5)
C30 C34B 1.508(5)
C31 C32 1.517(5)
C31 C33 1.520(5)
C31 H50 1.0000
C32 H53 0.9800
C32 H51 0.9800
C32 H52 0.9800
C33 H55 0.9800
C33 H54 0.9800
C33 H56 0.9800
C34a C36A 1.424(8)
C34a C35 1.494(5)
C34a H57A 1.0000
C34b C36B 1.371(9)
C34b C35 1.494(5)
C34b H57B 1.0000
C35 H58 0.9800
C35 H59 0.9800
C35 H60 0.9800
C36a H61A 0.9800
C36a H62A 0.9800
C36a H63A 0.9800
C36b H61B 0.9800
C36b H62B 0.9800
C36b H63B 0.9800
C37 N10 1.327(4)
C37 C38 1.402(4)
C37 C40 1.495(4)
C38 C39 1.365(4)
C38 H64 0.9500
C39 N9 1.341(4)
C39 C43A 1.502(4)
C39 C43B 1.502(4)
C40 C41 1.511(6)
C40 C42 1.534(6)
C40 H65 1.0000
C41 H67 0.9800
C41 H68 0.9800
C41 H66 0.9800
C42 H69 0.9800
C42 H71 0.9800
C42 H70 0.9800
C43a C44A 1.411(8)
C43a C45A 1.514(8)
C43a H72A 1.0000
C43b C45B 1.36(2)
C43b C44B 1.651(19)
C43b H72B 1.0000
C44a H73A 0.9800
C44a H74A 0.9800
C44a H75A 0.9800
C44b H73B 0.9800
C44b H74B 0.9800
C44b H75B 0.9800
C45a H76A 0.9800
C45a H77A 0.9800
C45a H78A 0.9800
C45b H76B 0.9800
C45b H77B 0.9800
C45b H78B 0.9800
B N3 1.547(4)
B N5 1.549(4)
B N1 1.555(4)
B H1 1.0000
N1 N2 1.384(3)
N2 EU 2.633(2)
N3 N4 1.379(3)
N4 EU 2.593(2)
N5 N6 1.379(3)
N6 EU 2.581(2)
N7 N8 1.359(3)
N7 H2 0.8800
N8 EU 2.699(2)
N9 N10 1.358(3)
N9 H3 0.8800
N10 EU 2.660(2)
I EU 3.1788(2)

loop_
_geom_torsion_atom_site_label_1
_geom_torsion_atom_site_label_2
_geom_torsion_atom_site_label_3
_geom_torsion_atom_site_label_4
_geom_torsion
N2 C1 C2 C3 -0.7(3)
C4 C1 C2 C3 -179.8(3)
C1 C2 C3 N1 0.4(3)
C1 C2 C3 C7 -177.4(3)
N2 C1 C4 C6 -111.6(3)
C2 C1 C4 C6 67.4(4)
N2 C1 C4 C5 125.1(3)
C2 C1 C4 C5 -55.9(4)
N1 C3 C7 C9 -92.6(3)
C2 C3 C7 C9 84.9(4)
N1 C3 C7 C8 144.6(3)
C2 C3 C7 C8 -37.9(4)
N4 C10 C11 C12 -1.7(3)
C13 C10 C11 C12 175.9(3)
C10 C11 C12 N3 1.3(3)
C10 C11 C12 C16 -174.9(3)
N4 C10 C13 C15 -127.3(3)
C11 C10 C13 C15 55.3(4)
N4 C10 C13 C14 109.1(3)
C11 C10 C13 C14 -68.3(4)
N3 C12 C16 C18 150.9(3)
C11 C12 C16 C18 -33.5(4)
N3 C12 C16 C17 -86.3(4)
C11 C12 C16 C17 89.4(4)
N6 C19 C20 C21 0.2(4)
C22 C19 C20 C21 -177.3(3)
C19 C20 C21 N5 -0.3(4)
C19 C20 C21 C25 -177.6(3)
N6 C19 C22 C24 139.4(3)
C20 C19 C22 C24 -43.4(5)
N6 C19 C22 C23 -95.2(4)
C20 C19 C22 C23 82.1(5)
N5 C21 C25 C27 -75.4(4)
C20 C21 C25 C27 101.5(4)
N5 C21 C25 C26 161.3(3)
C20 C21 C25 C26 -21.8(5)
N8 C28 C29 C30 -0.3(4)
C31 C28 C29 C30 179.0(3)
C28 C29 C30 N7 0.1(4)
C28 C29 C30 C34a 178.3(4)
C28 C29 C30 C34b 178.3(4)
N8 C28 C31 C32 66.9(4)
C29 C28 C31 C32 -112.3(4)
N8 C28 C31 C33 -169.1(3)
C29 C28 C31 C33 11.6(5)
N7 C30 C34a C36a 107.3(6)
C29 C30 C34a C36a -70.6(7)
N7 C30 C34a C35 -32.9(5)
C29 C30 C34a C35 149.1(4)
N7 C30 C34b C36b -178.2(7)
C29 C30 C34b C36b 3.8(9)
N7 C30 C34b C35 -32.9(5)
C29 C30 C34b C35 149.1(4)
N10 C37 C38 C39 0.8(4)
C40 C37 C38 C39 -178.8(4)
C37 C38 C39 N9 -0.8(4)
C37 C38 C39 C43a 178.8(4)
C37 C38 C39 C43b 178.8(4)
N10 C37 C40 C41 117.8(4)
C38 C37 C40 C41 -62.6(5)
N10 C37 C40 C42 -119.1(4)
C38 C37 C40 C42 60.5(5)
N9 C39 C43a C44a -111.9(7)
C38 C39 C43a C44a 68.5(8)
N9 C39 C43a C45a 24.2(7)
C38 C39 C43a C45a -155.3(6)
N9 C39 C43b C45b 60.8(14)
C38 C39 C43b C45b -118.7(13)
N9 C39 C43b C44b -75.4(13)
C38 C39 C43b C44b 105.1(13)
C2 C3 N1 N2 0.0(3)
C7 C3 N1 N2 177.9(3)
C2 C3 N1 B -178.4(3)
C7 C3 N1 B -0.5(5)
N3 B N1 C3 116.0(3)
N5 B N1 C3 -121.9(3)
N3 B N1 N2 -62.2(3)
N5 B N1 N2 59.8(3)
C2 C1 N2 N1 0.7(3)
C4 C1 N2 N1 179.8(3)
C2 C1 N2 EU 176.38(19)
C4 C1 N2 EU -4.5(4)
C3 N1 N2 C1 -0.4(3)
B N1 N2 C1 178.2(2)
C3 N1 N2 EU -176.29(17)
B N1 N2 EU 2.3(3)
C11 C12 N3 N4 -0.6(3)
C16 C12 N3 N4 175.8(2)
C11 C12 N3 B -178.8(3)
C16 C12 N3 B -2.4(4)
N5 B N3 C12 125.1(3)
N1 B N3 C12 -112.9(3)
N5 B N3 N4 -52.9(3)
N1 B N3 N4 69.1(3)
C11 C10 N4 N3 1.3(3)
C13 C10 N4 N3 -176.5(2)
C11 C10 N4 EU -168.18(19)
C13 C10 N4 EU 14.0(4)
C12 N3 N4 C10 -0.5(3)
B N3 N4 C10 177.9(2)
C12 N3 N4 EU 169.45(17)
B N3 N4 EU -12.2(3)
C20 C21 N5 N6 0.2(3)
C25 C21 N5 N6 177.7(3)
C20 C21 N5 B 177.7(3)
C25 C21 N5 B -4.8(5)
N3 B N5 C21 -121.5(3)
N1 B N5 C21 116.6(3)
N3 B N5 N6 55.8(3)
N1 B N5 N6 -66.1(3)
C20 C19 N6 N5 0.0(3)
C22 C19 N6 N5 177.7(3)
C20 C19 N6 EU 174.9(2)
C22 C19 N6 EU -7.3(4)
C21 N5 N6 C19 -0.1(3)
B N5 N6 C19 -177.9(2)
C21 N5 N6 EU -175.07(18)
B N5 N6 EU 7.1(3)
C29 C30 N7 N8 0.1(4)
C34a C30 N7 N8 -178.3(3)
C34b C30 N7 N8 -178.3(3)
C29 C28 N8 N7 0.4(3)
C31 C28 N8 N7 -179.0(3)
C29 C28 N8 EU -170.2(3)
C31 C28 N8 EU 10.4(5)
C30 N7 N8 C28 -0.3(3)
C30 N7 N8 EU 174.1(2)
C38 C39 N9 N10 0.6(4)
C43a C39 N9 N10 -179.1(3)
C43b C39 N9 N10 -179.1(3)
C38 C37 N10 N9 -0.5(4)
C40 C37 N10 N9 179.2(3)
C38 C37 N10 EU 179.1(2)
C40 C37 N10 EU -1.2(6)
C39 N9 N10 C37 -0.1(4)
C39 N9 N10 EU -179.8(2)
